data_2231373
loop_
_publ_author_name
'Yousuf, S.'
'Bibi, M.'
'Choudhary, M. I.'

_publ_section_title
;
 21-Hydroxypregna-1,4-diene-3,20-dione
;
_journal_coeditor_code ZB2014
_journal_issue 8
_journal_name_full 'Acta Crystallographica Section E'
_journal_page_first o2122
_journal_paper_doi 10.1107/S1600536811028674
_journal_volume 67
_journal_year 2011
_chemical_formula_iupac 'C21 H28 O3'
_chemical_formula_moiety 'C21 H28 O3'
_chemical_formula_sum 'C21 H28 O3'
_chemical_formula_weight 328.43
_chemical_name_common Steroid
_chemical_name_systematic
;
21-Hydroxypregna-1,4-diene-3,20-dione
;
_space_group_IT_number 4
_symmetry_cell_setting monoclinic
_symmetry_space_group_name_Hall 'P 2yb'
_symmetry_space_group_name_H-M 'P 1 21 1'
_atom_sites_solution_hydrogens geom
_atom_sites_solution_primary direct
_atom_sites_solution_secondary difmap
_audit_creation_method SHELXL-97
_cell_angle_alpha 90.00
_cell_angle_beta 102.258(2)
_cell_angle_gamma 90.00
_cell_formula_units_Z 2
_cell_length_a 7.5882(9)
_cell_length_b 11.3506(13)
_cell_length_c 10.5462(12)
_cell_measurement_reflns_used 1378
_cell_measurement_temperature 298(2)
_cell_measurement_theta_max 25.50
_cell_measurement_theta_min 1.98
_cell_volume 887.64(18)
_computing_cell_refinement 'SAINT (Bruker, 2000)'
_computing_data_collection 'SMART (Bruker, 2000)'
_computing_data_reduction 'SAINT (Bruker, 2000)'
_computing_molecular_graphics 'SHELXTL (Sheldrick, 2008)'
_computing_publication_material
;
SHELXTL (Sheldrick, 2008) and PLATON (Spek, 2009)
;
_computing_structure_refinement 'SHELXL97 (Sheldrick, 2008)'
_computing_structure_solution 'SHELXS97 (Sheldrick, 2008)'
_diffrn_ambient_temperature 298(2)
_diffrn_detector_area_resol_mean 8.33
_diffrn_measured_fraction_theta_full 1.000
_diffrn_measured_fraction_theta_max 1.000
_diffrn_measurement_device_type
;
Bruker SMART APEX CCD area-detector diffractometer
;
_diffrn_measurement_method '\w scan'
_diffrn_radiation_monochromator graphite
_diffrn_radiation_source 'fine-focus sealed tube'
_diffrn_radiation_type MoK\a
_diffrn_radiation_wavelength 0.71073
_diffrn_reflns_av_R_equivalents 0.0259
_diffrn_reflns_av_sigmaI/netI 0.0269
_diffrn_reflns_limit_h_max 9
_diffrn_reflns_limit_h_min -9
_diffrn_reflns_limit_k_max 13
_diffrn_reflns_limit_k_min -13
_diffrn_reflns_limit_l_max 12
_diffrn_reflns_limit_l_min -8
_diffrn_reflns_number 5287
_diffrn_reflns_theta_full 25.50
_diffrn_reflns_theta_max 25.50
_diffrn_reflns_theta_min 1.98
_exptl_absorpt_coefficient_mu 0.080
_exptl_absorpt_correction_T_max 0.9904
_exptl_absorpt_correction_T_min 0.9717
_exptl_absorpt_correction_type multi-scan
_exptl_absorpt_process_details '(SADABS; Bruker, 2000)'
_exptl_crystal_colour Colourless
_exptl_crystal_density_diffrn 1.229
_exptl_crystal_density_method 'not measured'
_exptl_crystal_description Block
_exptl_crystal_F_000 356
_exptl_crystal_size_max 0.36
_exptl_crystal_size_mid 0.13
_exptl_crystal_size_min 0.12
_refine_diff_density_max 0.136
_refine_diff_density_min -0.126
_refine_ls_extinction_method none
_refine_ls_goodness_of_fit_ref 0.945
_refine_ls_hydrogen_treatment constr
_refine_ls_matrix_type full
_refine_ls_number_parameters 219
_refine_ls_number_reflns 1739
_refine_ls_number_restraints 1
_refine_ls_restrained_S_all 0.945
_refine_ls_R_factor_all 0.0476
_refine_ls_R_factor_gt 0.0383
_refine_ls_shift/su_max 0.000
_refine_ls_shift/su_mean 0.000
_refine_ls_structure_factor_coef Fsqd
_refine_ls_weighting_details 'calc w=1/[\s^2^(Fo^2^)+(0.0661P)^2^+0.0900P] where P=(Fo^2^+2Fc^2^)/3'
_refine_ls_weighting_scheme calc
_refine_ls_wR_factor_gt 0.0975
_refine_ls_wR_factor_ref 0.1067
_reflns_number_gt 1467
_reflns_number_total 1739
_reflns_threshold_expression >2sigma(I)
_cod_data_source_file zb2014.cif
_cod_data_source_block I
_cod_original_sg_symbol_H-M P21
_cod_database_code 2231373
_cod_database_fobs_code 2231373

loop_
_symmetry_equiv_pos_as_xyz
'x, y, z'
'-x, y+1/2, -z'

loop_
_atom_site_type_symbol
_atom_site_label
_atom_site_fract_x
_atom_site_fract_y
_atom_site_fract_z
_atom_site_U_iso_or_equiv
_atom_site_adp_type
_atom_site_calc_flag
_atom_site_refinement_flags
_atom_site_occupancy
_atom_site_symmetry_multiplicity
O O1 0.5573(4) 0.6466(3) 0.9017(2) 0.0945(9) Uani d . 1 1
O O2 0.2867(4) 0.3644(3) -0.2454(2) 0.0913(9) Uani d . 1 1
H H1O2 0.1895 0.4096 -0.2788 0.110 Uiso d R 1 1
O O3 0.0016(3) 0.4543(3) -0.1825(2) 0.0826(9) Uani d . 1 1
C C1 0.5718(4) 0.6862(3) 0.5714(3) 0.0618(9) Uani d . 1 1
H H1A 0.6579 0.6870 0.5203 0.074 Uiso calc R 1 1
C C2 0.6286(4) 0.6644(4) 0.6965(3) 0.0685(10) Uani d . 1 1
H H2A 0.7504 0.6497 0.7289 0.082 Uiso calc R 1 1
C C3 0.5054(4) 0.6630(3) 0.7843(3) 0.0629(8) Uani d . 1 1
C C4 0.3171(4) 0.6834(3) 0.7260(3) 0.0567(8) Uani d . 1 1
H H4A 0.2338 0.6820 0.7791 0.068 Uiso calc R 1 1
C C5 0.2577(4) 0.7042(3) 0.5998(3) 0.0454(7) Uani d . 1 1
C C6 0.0594(4) 0.7164(3) 0.5427(3) 0.0587(8) Uani d . 1 1
H H6A 0.0351 0.7927 0.5011 0.070 Uiso calc R 1 1
H H6B -0.0086 0.7106 0.6107 0.070 Uiso calc R 1 1
C C7 0.0023(4) 0.6184(3) 0.4432(3) 0.0543(8) Uani d . 1 1
H H7A 0.0165 0.5428 0.4870 0.065 Uiso calc R 1 1
H H7B -0.1241 0.6279 0.4027 0.065 Uiso calc R 1 1
C C8 0.1135(3) 0.6197(2) 0.3392(2) 0.0374(6) Uani d . 1 1
H H8A 0.0915 0.6947 0.2924 0.045 Uiso calc R 1 1
C C9 0.3169(3) 0.6114(2) 0.4003(2) 0.0391(6) Uani d . 1 1
H H9A 0.3345 0.5360 0.4465 0.047 Uiso calc R 1 1
C C10 0.3807(3) 0.7096(3) 0.5053(2) 0.0441(7) Uani d . 1 1
C C11 0.4304(4) 0.6053(3) 0.2956(3) 0.0520(8) Uani d . 1 1
H H11A 0.4262 0.6814 0.2532 0.062 Uiso calc R 1 1
H H11B 0.5549 0.5898 0.3373 0.062 Uiso calc R 1 1
C C12 0.3677(3) 0.5108(3) 0.1926(3) 0.0496(7) Uani d . 1 1
H H12A 0.4374 0.5169 0.1257 0.059 Uiso calc R 1 1
H H12B 0.3889 0.4335 0.2320 0.059 Uiso calc R 1 1
C C13 0.1683(3) 0.5243(2) 0.1315(2) 0.0374(6) Uani d . 1 1
C C14 0.0637(3) 0.5206(2) 0.2418(2) 0.0371(6) Uani d . 1 1
H H14A 0.0989 0.4472 0.2894 0.045 Uiso calc R 1 1
C C15 -0.1335(4) 0.5052(3) 0.1719(3) 0.0515(7) Uani d . 1 1
H H15A -0.2019 0.4657 0.2273 0.062 Uiso calc R 1 1
H H15B -0.1889 0.5809 0.1460 0.062 Uiso calc R 1 1
C C16 -0.1246(4) 0.4299(3) 0.0534(3) 0.0572(8) Uani d . 1 1
H H16A -0.1928 0.4667 -0.0248 0.069 Uiso calc R 1 1
H H16B -0.1748 0.3524 0.0617 0.069 Uiso calc R 1 1
C C17 0.0763(3) 0.4196(3) 0.0464(2) 0.0442(6) Uani d . 1 1
H H17A 0.1233 0.3460 0.0893 0.053 Uiso calc R 1 1
C C18 0.1330(5) 0.6381(3) 0.0533(3) 0.0561(8) Uani d . 1 1
H H18A 0.1603 0.7044 0.1106 0.084 Uiso calc R 1 1
H H18B 0.0086 0.6412 0.0094 0.084 Uiso calc R 1 1
H H18C 0.2080 0.6403 -0.0094 0.084 Uiso calc R 1 1
C C19 0.3717(5) 0.8342(3) 0.4439(3) 0.0665(9) Uani d . 1 1
H H19A 0.3905 0.8925 0.5113 0.100 Uiso calc R 1 1
H H19B 0.2554 0.8457 0.3881 0.100 Uiso calc R 1 1
H H19C 0.4635 0.8415 0.3943 0.100 Uiso calc R 1 1
C C20 0.1086(4) 0.4173(3) -0.0904(3) 0.0487(7) Uani d . 1 1
C C21 0.2832(5) 0.3690(4) -0.1131(3) 0.0672(9) Uani d . 1 1
H H22A 0.3817 0.4181 -0.0685 0.081 Uiso calc R 1 1
H H22B 0.3013 0.2903 -0.0767 0.081 Uiso calc R 1 1

loop_
_atom_site_aniso_label
_atom_site_aniso_U_11
_atom_site_aniso_U_22
_atom_site_aniso_U_33
_atom_site_aniso_U_12
_atom_site_aniso_U_13
_atom_site_aniso_U_23
O1 0.104(2) 0.128(2) 0.0422(12) 0.0043(19) -0.0030(12) 0.0045(16)
O2 0.1074(19) 0.113(2) 0.0626(15) 0.0171(18) 0.0394(14) -0.0185(16)
O3 0.0769(16) 0.123(2) 0.0423(11) 0.0197(15) 0.0010(11) -0.0080(13)
C1 0.0358(13) 0.100(3) 0.0503(17) -0.0076(16) 0.0113(13) -0.0282(18)
C2 0.0459(16) 0.100(3) 0.0544(18) 0.0067(18) -0.0006(15) -0.022(2)
C3 0.072(2) 0.072(2) 0.0398(15) -0.0014(18) 0.0019(15) -0.0067(16)
C4 0.0578(16) 0.079(2) 0.0381(14) -0.0107(16) 0.0206(13) -0.0129(15)
C5 0.0430(13) 0.0529(17) 0.0418(14) -0.0062(12) 0.0127(12) -0.0123(13)
C6 0.0418(14) 0.086(2) 0.0511(17) 0.0021(15) 0.0167(13) -0.0210(17)
C7 0.0346(13) 0.079(2) 0.0510(16) -0.0073(14) 0.0138(12) -0.0163(16)
C8 0.0332(12) 0.0424(14) 0.0374(12) 0.0011(11) 0.0091(10) -0.0030(11)
C9 0.0343(12) 0.0466(14) 0.0378(13) -0.0019(11) 0.0111(11) -0.0039(12)
C10 0.0390(13) 0.0617(18) 0.0338(13) -0.0067(12) 0.0130(11) -0.0076(13)
C11 0.0353(13) 0.081(2) 0.0430(14) -0.0117(13) 0.0161(12) -0.0176(15)
C12 0.0365(14) 0.072(2) 0.0435(14) 0.0019(13) 0.0164(12) -0.0132(15)
C13 0.0384(13) 0.0406(14) 0.0347(12) 0.0018(11) 0.0115(11) -0.0028(12)
C14 0.0350(13) 0.0384(13) 0.0383(13) -0.0001(10) 0.0086(11) 0.0010(11)
C15 0.0371(14) 0.0630(19) 0.0541(16) -0.0042(13) 0.0093(12) -0.0162(15)
C16 0.0489(15) 0.0660(19) 0.0572(17) -0.0109(15) 0.0126(14) -0.0192(16)
C17 0.0481(14) 0.0418(14) 0.0423(14) -0.0010(13) 0.0089(12) -0.0069(13)
C18 0.083(2) 0.0443(16) 0.0436(15) -0.0050(15) 0.0185(14) -0.0006(13)
C19 0.085(2) 0.061(2) 0.0556(19) -0.0246(18) 0.0177(17) -0.0115(16)
C20 0.0550(15) 0.0485(16) 0.0416(14) -0.0026(14) 0.0079(13) -0.0127(13)
C21 0.075(2) 0.074(2) 0.0573(19) 0.0070(18) 0.0232(16) -0.0122(17)

loop_
_atom_type_symbol
_atom_type_description
_atom_type_scat_dispersion_real
_atom_type_scat_dispersion_imag
_atom_type_scat_source
C C 0.0033 0.0000 'International Tables Vol C Tables 4.2.6.8 and 6.1.1.4'
H H 0.0000 0.0000 'International Tables Vol C Tables 4.2.6.8 and 6.1.1.4'
O O 0.0106 0.0000 'International Tables Vol C Tables 4.2.6.8 and 6.1.1.4'

loop_
_geom_angle_atom_site_label_1
_geom_angle_atom_site_label_2
_geom_angle_atom_site_label_3
_geom_angle
C21 O2 H1O2 100.3
C2 C1 C10 125.3(3)
C2 C1 H1A 117.4
C10 C1 H1A 117.4
C1 C2 C3 121.5(3)
C1 C2 H2A 119.2
C3 C2 H2A 119.2
O1 C3 C2 122.2(3)
O1 C3 C4 121.8(3)
C2 C3 C4 116.0(2)
C5 C4 C3 123.1(3)
C5 C4 H4A 118.4
C3 C4 H4A 118.4
C4 C5 C6 120.9(3)
C4 C5 C10 122.9(2)
C6 C5 C10 116.1(2)
C5 C6 C7 108.8(2)
C5 C6 H6A 109.9
C7 C6 H6A 109.9
C5 C6 H6B 109.9
C7 C6 H6B 109.9
H6A C6 H6B 108.3
C8 C7 C6 111.6(2)
C8 C7 H7A 109.3
C6 C7 H7A 109.3
C8 C7 H7B 109.3
C6 C7 H7B 109.3
H7A C7 H7B 108.0
C14 C8 C7 112.6(2)
C14 C8 C9 108.66(19)
C7 C8 C9 111.0(2)
C14 C8 H8A 108.1
C7 C8 H8A 108.1
C9 C8 H8A 108.1
C11 C9 C8 111.5(2)
C11 C9 C10 113.7(2)
C8 C9 C10 112.4(2)
C11 C9 H9A 106.2
C8 C9 H9A 106.2
C10 C9 H9A 106.2
C1 C10 C5 111.2(2)
C1 C10 C19 108.0(3)
C5 C10 C19 109.6(2)
C1 C10 C9 109.0(2)
C5 C10 C9 107.2(2)
C19 C10 C9 111.9(2)
C12 C11 C9 113.8(2)
C12 C11 H11A 108.8
C9 C11 H11A 108.8
C12 C11 H11B 108.8
C9 C11 H11B 108.8
H11A C11 H11B 107.7
C13 C12 C11 111.2(2)
C13 C12 H12A 109.4
C11 C12 H12A 109.4
C13 C12 H12B 109.4
C11 C12 H12B 109.4
H12A C12 H12B 108.0
C12 C13 C18 111.0(2)
C12 C13 C14 107.63(19)
C18 C13 C14 111.8(2)
C12 C13 C17 116.7(2)
C18 C13 C17 109.15(19)
C14 C13 C17 100.0(2)
C8 C14 C15 119.2(2)
C8 C14 C13 113.4(2)
C15 C14 C13 104.29(19)
C8 C14 H14A 106.4
C15 C14 H14A 106.4
C13 C14 H14A 106.4
C16 C15 C14 104.4(2)
C16 C15 H15A 110.9
C14 C15 H15A 110.9
C16 C15 H15B 110.9
C14 C15 H15B 110.9
H15A C15 H15B 108.9
C15 C16 C17 107.3(2)
C15 C16 H16A 110.3
C17 C16 H16A 110.3
C15 C16 H16B 110.3
C17 C16 H16B 110.3
H16A C16 H16B 108.5
C20 C17 C16 114.0(2)
C20 C17 C13 114.7(2)
C16 C17 C13 103.9(2)
C20 C17 H17A 108.0
C16 C17 H17A 108.0
C13 C17 H17A 108.0
C13 C18 H18A 109.5
C13 C18 H18B 109.5
H18A C18 H18B 109.5
C13 C18 H18C 109.5
H18A C18 H18C 109.5
H18B C18 H18C 109.5
C10 C19 H19A 109.5
C10 C19 H19B 109.5
H19A C19 H19B 109.5
C10 C19 H19C 109.5
H19A C19 H19C 109.5
H19B C19 H19C 109.5
O3 C20 C21 117.8(3)
O3 C20 C17 123.1(3)
C21 C20 C17 119.1(3)
O2 C21 C20 112.2(3)
O2 C21 H22A 109.2
C20 C21 H22A 109.2
O2 C21 H22B 109.2
C20 C21 H22B 109.2
H22A C21 H22B 107.9

loop_
_geom_bond_atom_site_label_1
_geom_bond_atom_site_label_2
_geom_bond_distance
O1 C3 1.231(4)
O2 C21 1.402(4)
O2 H1O2 0.9067
O3 C20 1.202(3)
C1 C2 1.321(4)
C1 C10 1.493(4)
C1 H1A 0.9300
C2 C3 1.450(5)
C2 H2A 0.9300
C3 C4 1.450(4)
C4 C5 1.332(4)
C4 H4A 0.9300
C5 C6 1.504(4)
C5 C10 1.505(4)
C6 C7 1.527(4)
C6 H6A 0.9700
C6 H6B 0.9700
C7 C8 1.519(4)
C7 H7A 0.9700
C7 H7B 0.9700
C8 C14 1.517(3)
C8 C9 1.544(3)
C8 H8A 0.9800
C9 C11 1.539(3)
C9 C10 1.574(4)
C9 H9A 0.9800
C10 C19 1.551(5)
C11 C12 1.528(4)
C11 H11A 0.9700
C11 H11B 0.9700
C12 C13 1.522(4)
C12 H12A 0.9700
C12 H12B 0.9700
C13 C18 1.525(4)
C13 C14 1.542(3)
C13 C17 1.562(4)
C14 C15 1.531(3)
C14 H14A 0.9800
C15 C16 1.528(4)
C15 H15A 0.9700
C15 H15B 0.9700
C16 C17 1.546(4)
C16 H16A 0.9700
C16 H16B 0.9700
C17 C20 1.514(4)
C17 H17A 0.9800
C18 H18A 0.9600
C18 H18B 0.9600
C18 H18C 0.9600
C19 H19A 0.9600
C19 H19B 0.9600
C19 H19C 0.9600
C20 C21 1.500(4)
C21 H22A 0.9700
C21 H22B 0.9700

loop_
_geom_hbond_atom_site_label_D
_geom_hbond_atom_site_label_H
_geom_hbond_atom_site_label_A
_geom_hbond_site_symmetry_A
_geom_hbond_distance_DH
_geom_hbond_distance_HA
_geom_hbond_distance_DA
_geom_hbond_angle_DHA
_geom_hbond_publ_flag
O2 H1O2 O3 . 0.91 1.98 2.602(4) 124 yes
C21 H22B O1 2_646 0.97 2.53 3.415(5) 152 yes

loop_
_geom_torsion_atom_site_label_1
_geom_torsion_atom_site_label_2
_geom_torsion_atom_site_label_3
_geom_torsion_atom_site_label_4
_geom_torsion
C10 C1 C2 C3 -0.9(6)
C1 C2 C3 O1 -177.6(4)
C1 C2 C3 C4 1.6(6)
O1 C3 C4 C5 178.4(4)
C2 C3 C4 C5 -0.9(5)
C3 C4 C5 C6 175.7(3)
C3 C4 C5 C10 -0.6(5)
C4 C5 C6 C7 -117.8(3)
C10 C5 C6 C7 58.7(4)
C5 C6 C7 C8 -56.2(3)
C6 C7 C8 C14 178.0(2)
C6 C7 C8 C9 56.0(3)
C14 C8 C9 C11 52.3(3)
C7 C8 C9 C11 176.6(2)
C14 C8 C9 C10 -178.8(2)
C7 C8 C9 C10 -54.4(3)
C2 C1 C10 C5 -0.5(5)
C2 C1 C10 C19 119.7(4)
C2 C1 C10 C9 -118.5(4)
C4 C5 C10 C1 1.3(4)
C6 C5 C10 C1 -175.1(3)
C4 C5 C10 C19 -118.0(3)
C6 C5 C10 C19 65.5(3)
C4 C5 C10 C9 120.4(3)
C6 C5 C10 C9 -56.1(3)
C11 C9 C10 C1 -59.5(3)
C8 C9 C10 C1 172.8(2)
C11 C9 C10 C5 -179.9(2)
C8 C9 C10 C5 52.3(3)
C11 C9 C10 C19 59.9(3)
C8 C9 C10 C19 -67.8(3)
C8 C9 C11 C12 -51.2(3)
C10 C9 C11 C12 -179.4(2)
C9 C11 C12 C13 53.7(3)
C11 C12 C13 C18 66.5(3)
C11 C12 C13 C14 -56.2(3)
C11 C12 C13 C17 -167.6(2)
C7 C8 C14 C15 53.7(3)
C9 C8 C14 C15 177.0(2)
C7 C8 C14 C13 177.0(2)
C9 C8 C14 C13 -59.6(3)
C12 C13 C14 C8 61.7(3)
C18 C13 C14 C8 -60.5(3)
C17 C13 C14 C8 -175.93(19)
C12 C13 C14 C15 -167.1(2)
C18 C13 C14 C15 70.7(3)
C17 C13 C14 C15 -44.7(2)
C8 C14 C15 C16 161.2(3)
C13 C14 C15 C16 33.4(3)
C14 C15 C16 C17 -8.4(3)
C15 C16 C17 C20 -144.8(3)
C15 C16 C17 C13 -19.3(3)
C12 C13 C17 C20 -80.5(3)
C18 C13 C17 C20 46.4(3)
C14 C13 C17 C20 163.8(2)
C12 C13 C17 C16 154.4(2)
C18 C13 C17 C16 -78.8(3)
C14 C13 C17 C16 38.7(3)
C16 C17 C20 O3 21.1(4)
C13 C17 C20 O3 -98.5(3)
C16 C17 C20 C21 -160.2(3)
C13 C17 C20 C21 80.2(3)
O3 C20 C21 O2 -5.9(5)
C17 C20 C21 O2 175.3(3)

loop_
_cod_related_entry_id
_cod_related_entry_database
_cod_related_entry_code
1 ChemSpider 30656897
